data_1515890
loop_
_publ_author_name
'Choi, Hye Jin'
'Dinc\(a, Mircea'
'Dailly, Anne'
'Long, Jeffrey R.'

_publ_section_title
;
 Hydrogen storage in water-stable metal--organic frameworks incorporating
 1,3- and 1,4-benzenedipyrazolate
;
_journal_issue 1
_journal_name_full 'Energy &amp; Environmental Science'
_journal_page_first 117
_journal_paper_doi 10.1039/b917512a
_journal_volume 3
_journal_year 2010
_chemical_formula_sum 'C17 H20 Co N5 O1.5'
_chemical_formula_weight 377.31
_chemical_name_systematic
;
?
;
_space_group_IT_number 141
_symmetry_cell_setting tetragonal
_symmetry_space_group_name_Hall '-I 4bd 2'
_symmetry_space_group_name_H-M 'I 41/a m d :2'
_atom_sites_solution_hydrogens geom
_atom_sites_solution_primary direct
_atom_sites_solution_secondary difmap
_audit_creation_method SHELXL-97
_cell_angle_alpha 90.00
_cell_angle_beta 90.00
_cell_angle_gamma 90.00
_cell_formula_units_Z 16
_cell_length_a 22.847(15)
_cell_length_b 22.847(15)
_cell_length_c 12.458(16)
_cell_measurement_reflns_used 85
_cell_measurement_temperature 150(2)
_cell_measurement_theta_max 18.86
_cell_measurement_theta_min 2.75
_cell_volume 6503(10)
_computing_cell_refinement 'Bruker SAINT v7.34'
_computing_data_collection 'Bruker APEX 2'
_computing_data_reduction 'Bruker SAINT v7.34'
_computing_molecular_graphics 'Bruker SHELXTL'
_computing_publication_material 'Bruker SHELXTL & local programs'
_computing_structure_refinement 'Bruker SHELXTL'
_computing_structure_solution 'Bruker SHELXTL'
_diffrn_ambient_temperature 150(2)
_diffrn_measured_fraction_theta_full 0.989
_diffrn_measured_fraction_theta_max 0.989
_diffrn_measurement_device_type 'Bruker Platinum 200 CCD diffractometer'
_diffrn_measurement_method '\w rotation with narrow frames'
_diffrn_radiation_monochromator 'silicon 111'
_diffrn_radiation_source 'Advanced Light Source station 11.3.1'
_diffrn_radiation_type synchrotron
_diffrn_radiation_wavelength 0.77490
_diffrn_reflns_av_R_equivalents 0.1042
_diffrn_reflns_av_sigmaI/netI 0.0452
_diffrn_reflns_limit_h_max 19
_diffrn_reflns_limit_h_min -19
_diffrn_reflns_limit_k_max 19
_diffrn_reflns_limit_k_min -19
_diffrn_reflns_limit_l_max 10
_diffrn_reflns_limit_l_min -10
_diffrn_reflns_number 10681
_diffrn_reflns_theta_full 19.14
_diffrn_reflns_theta_max 19.14
_diffrn_reflns_theta_min 2.75
_exptl_absorpt_coefficient_mu 1.074
_exptl_absorpt_correction_T_max 1
_exptl_absorpt_correction_T_min 0.793714
_exptl_absorpt_correction_type empirical
_exptl_absorpt_process_details SADABS
_exptl_crystal_colour purple
_exptl_crystal_density_diffrn 1.542
_exptl_crystal_density_meas ?
_exptl_crystal_density_method 'not measured'
_exptl_crystal_description rod
_exptl_crystal_F_000 3136
_exptl_crystal_size_max .04
_exptl_crystal_size_mid .015
_exptl_crystal_size_min .015
_platon_squeeze_details
;
The unit cell contains 8 N,N-diethylformamide and 4 water molecules
which have been treated as a diffuse contribution to the overall
scattering without specific atom positions by SQUEEZE/PLATON.
;
_refine_diff_density_max 0.346
_refine_diff_density_min -0.271
_refine_diff_density_rms 0.066
_refine_ls_extinction_coef 0.0010(4)
_refine_ls_extinction_expression Fc^*^=kFc[1+0.001xFc^2^\l^3^/sin(2\q)]^-1/4^
_refine_ls_extinction_method SHELXL
_refine_ls_goodness_of_fit_ref 1.339
_refine_ls_hydrogen_treatment mixed
_refine_ls_matrix_type full
_refine_ls_number_parameters 81
_refine_ls_number_reflns 559
_refine_ls_number_restraints 6
_refine_ls_restrained_S_all 1.341
_refine_ls_R_factor_all 0.0794
_refine_ls_R_factor_gt 0.0635
_refine_ls_shift/su_max 0.008
_refine_ls_shift/su_mean 0.002
_refine_ls_structure_factor_coef Fsqd
_refine_ls_weighting_details 'calc w=1/[\s^2^(Fo^2^)+(0.1000P)^2^+0.0000P] where P=(Fo^2^+2Fc^2^)/3'
_refine_ls_weighting_scheme calc
_refine_ls_wR_factor_gt 0.1642
_refine_ls_wR_factor_ref 0.1748
_reflns_number_gt 468
_reflns_number_total 559
_reflns_threshold_expression >2sigma(I)
_cod_data_source_file b917512a.txt
_cod_data_source_block Co(1,3-bdp)
_cod_depositor_comments
;
The following automatic conversions were performed:

'_exptl_crystal_density_meas' value 'not measured' was changed to '?'
- the value is perceived as not measured.

Automatic conversion script
Id: cif_fix_values 3008 2015-01-20 13:52:24Z robertas 
;
_cod_original_sg_symbol_H-M I4(1)/amd
_cod_original_formula_sum 'C17 H20 Co N5 O1.50'
_cod_database_code 1515890

loop_
_symmetry_equiv_pos_as_xyz
'x, y, z'
'-x+1/2, -y, z+1/2'
'-y+1/4, x+3/4, z+1/4'
'y+1/4, -x+1/4, z+3/4'
'-x+1/2, y, -z+1/2'
'x, -y, -z'
'y+1/4, x+3/4, -z+1/4'
'-y+1/4, -x+1/4, -z+3/4'
'x+1/2, y+1/2, z+1/2'
'-x+1, -y+1/2, z+1'
'-y+3/4, x+5/4, z+3/4'
'y+3/4, -x+3/4, z+5/4'
'-x+1, y+1/2, -z+1'
'x+1/2, -y+1/2, -z+1/2'
'y+3/4, x+5/4, -z+3/4'
'-y+3/4, -x+3/4, -z+5/4'
'-x, -y, -z'
'x-1/2, y, -z-1/2'
'y-1/4, -x-3/4, -z-1/4'
'-y-1/4, x-1/4, -z-3/4'
'x-1/2, -y, z-1/2'
'-x, y, z'
'-y-1/4, -x-3/4, z-1/4'
'y-1/4, x-1/4, z-3/4'
'-x+1/2, -y+1/2, -z+1/2'
'x, y+1/2, -z'
'y+1/4, -x-1/4, -z+1/4'
'-y+1/4, x+1/4, -z-1/4'
'x, -y+1/2, z'
'-x+1/2, y+1/2, z+1/2'
'-y+1/4, -x-1/4, z+1/4'
'y+1/4, x+1/4, z-1/4'

loop_
_atom_site_label
_atom_site_type_symbol
_atom_site_fract_x
_atom_site_fract_y
_atom_site_fract_z
_atom_site_U_iso_or_equiv
_atom_site_adp_type
_atom_site_occupancy
_atom_site_symmetry_multiplicity
_atom_site_calc_flag
_atom_site_refinement_flags
_atom_site_disorder_assembly
_atom_site_disorder_group
Co1 Co 0.28659(6) 0.53659(6) -1.6250 0.0451(14) Uani 1 2 d S . .
N1 N 0.3087(3) 0.5755(5) -1.4893(7) 0.047(3) Uani 1 1 d . . .
N2 N 0.3073(4) 0.5473(4) -1.3936(9) 0.048(3) Uani 1 1 d . . .
C1 C 0.3189(5) 0.6318(6) -1.4683(10) 0.061(3) Uani 1 1 d . . .
H1 H 0.3223 0.6608 -1.5204 0.074 Uiso 1 1 calc R . .
C2 C 0.3238(6) 0.6418(6) -1.3577(11) 0.076(4) Uani 1 1 d . . .
C3 C 0.3158(5) 0.5868(7) -1.3158(10) 0.070(4) Uani 1 1 d . . .
H3 H 0.3162 0.5781 -1.2429 0.084 Uiso 1 1 calc R . .
C4 C 0.3289(7) 0.7500 -1.3547(11) 0.073(5) Uani 1 2 d SD . .
H4 H 0.2971 0.7500 -1.4012 0.087 Uiso 1 2 calc SR A 1
C5 C 0.3539(11) 0.6972(9) -1.3182(17) 0.043(9) Uiso 0.400(16) 1 d PD . 1
C6 C 0.3918(12) 0.6978(13) -1.2294(19) 0.111(13) Uiso 0.400(16) 1 d PD . 1
H6 H 0.4063 0.6626 -1.2026 0.133 Uiso 0.400(16) 1 calc PR . 1
C7 C 0.4080(19) 0.7500 -1.181(3) 0.095(16) Uiso 0.400(16) 2 d SPD . 1
H7 H 0.4293 0.7500 -1.1178 0.114 Uiso 0.400(16) 2 calc SPR . 1
C5' C 0.3185(9) 0.6970(8) -1.2928(15) 0.057(6) Uiso 0.600(16) 1 d PD . 2
C7' C 0.3219(11) 0.7500 -1.123(2) 0.077(9) Uiso 0.600(16) 2 d SPD . 2
H7' H 0.3230 0.7500 -1.0481 0.092 Uiso 0.600(16) 2 calc SPR . 2
C6' C 0.3209(8) 0.6975(8) -1.1811(13) 0.068(7) Uiso 0.600(16) 1 d PD . 2
H6' H 0.3220 0.6621 -1.1443 0.081 Uiso 0.600(16) 1 calc PR . 2

loop_
_atom_site_aniso_label
_atom_site_aniso_U_11
_atom_site_aniso_U_22
_atom_site_aniso_U_33
_atom_site_aniso_U_23
_atom_site_aniso_U_13
_atom_site_aniso_U_12
Co1 0.0490(15) 0.0490(15) 0.0372(19) -0.0024(7) 0.0024(7) 0.0040(11)
N1 0.062(7) 0.038(8) 0.041(8) 0.003(7) -0.007(4) 0.001(5)
N2 0.067(7) 0.047(7) 0.030(6) 0.005(7) -0.012(5) -0.001(5)
C1 0.091(9) 0.046(11) 0.048(10) 0.018(7) -0.026(6) 0.002(8)
C2 0.141(13) 0.033(11) 0.053(11) 0.005(8) -0.038(7) -0.008(8)
C3 0.112(11) 0.049(11) 0.048(9) -0.006(10) -0.032(7) 0.011(8)
C4 0.110(15) 0.044(12) 0.065(10) 0.000 -0.037(10) 0.000

loop_
_atom_type_symbol
_atom_type_description
_atom_type_scat_dispersion_real
_atom_type_scat_dispersion_imag
_atom_type_scat_source
C C 0.0033 0.0016 'International Tables Vol C Tables 4.2.6.8 and 6.1.1.4'
H H 0.0000 0.0000 'International Tables Vol C Tables 4.2.6.8 and 6.1.1.4'
N N 0.0061 0.0033 'International Tables Vol C Tables 4.2.6.8 and 6.1.1.4'
O O 0.0106 0.0060 'International Tables Vol C Tables 4.2.6.8 and 6.1.1.4'
Co Co 0.3494 0.9721 'International Tables Vol C Tables 4.2.6.8 and 6.1.1.4'

loop_
_geom_angle_atom_site_label_1
_geom_angle_atom_site_label_2
_geom_angle_atom_site_label_3
_geom_angle
_geom_angle_site_symmetry_1
_geom_angle_site_symmetry_3
N1 Co1 N1 120.2(6) . 15_441
N1 Co1 N2 103.8(4) . 11_544
N1 Co1 N2 105.8(3) 15_441 11_544
N1 Co1 N2 105.8(3) . 6_562
N1 Co1 N2 103.8(4) 15_441 6_562
N2 Co1 N2 118.3(5) 11_544 6_562
C1 N1 N2 106.9(8) . .
C1 N1 Co1 130.3(9) . .
N2 N1 Co1 122.2(9) . .
C3 N2 N1 108.2(9) . .
C3 N2 Co1 126.9(10) . 12_454
N1 N2 Co1 124.5(8) . 12_454
N1 C1 C2 111.3(9) . .
C3 C2 C1 102.3(10) . .
C3 C2 C5' 123.6(14) . .
C1 C2 C5' 131.2(14) . .
C3 C2 C5 134.3(14) . .
C1 C2 C5 119.3(15) . .
C5' C2 C5 33.4(9) . .
N2 C3 C2 111.2(10) . .
C5 C4 C5 118(2) 29_565 .
C5 C4 C5' 35.3(10) 29_565 29_565
C5 C4 C5' 127.4(14) . 29_565
C5 C4 C5' 127.4(14) 29_565 .
C5 C4 C5' 35.3(10) . .
C5' C4 C5' 112.6(18) 29_565 .
C6 C5 C4 120(2) . .
C6 C5 C2 122.8(18) . .
C4 C5 C2 115.2(16) . .
C7 C6 C5 121(4) . .
C6 C7 C6 119(4) . 29_565
C6' C5' C4 121.1(17) . .
C6' C5' C2 122.7(16) . .
C4 C5' C2 113.6(14) . .
C6' C7' C6' 118(2) 29_565 .
C5' C6' C7' 121.6(19) . .

loop_
_geom_bond_atom_site_label_1
_geom_bond_atom_site_label_2
_geom_bond_distance
_geom_bond_site_symmetry_2
Co1 N1 1.975(9) .
Co1 N1 1.975(9) 15_441
Co1 N2 1.987(10) 11_544
Co1 N2 1.987(10) 6_562
N1 C1 1.335(13) .
N1 N2 1.356(10) .
N2 C3 1.338(13) .
N2 Co1 1.987(10) 12_454
C1 C2 1.402(13) .
C2 C3 1.374(15) .
C2 C5' 1.50(2) .
C2 C5 1.52(3) .
C4 C5 1.410(17) 29_565
C4 C5 1.410(17) .
C4 C5' 1.454(19) 29_565
C4 C5' 1.454(19) .
C5 C6 1.405(18) .
C6 C7 1.385(19) .
C7 C6 1.385(19) 29_565
C5' C6' 1.39(2) .
C7' C6' 1.403(18) 29_565
C7' C6' 1.403(18) .

loop_
_platon_squeeze_void_nr
_platon_squeeze_void_average_x
_platon_squeeze_void_average_y
_platon_squeeze_void_average_z
_platon_squeeze_void_volume
_platon_squeeze_void_count_electrons
_platon_squeeze_void_content
1 -0.015 0.000 -0.003 2281 350 ' '
